data_7230619
loop_
_publ_author_name
'Voronin, Alexander P.'
'Volkova, Tatiana V.'
'Ilyukhin, Andrey B.'
'Trofimova, Tatiana P.'
'Perlovich, German L.'

_publ_section_title
;
 Structural and energetic aspects of adamantane and memantine derivatives
 of sulfonamide molecular crystals: experimental and theoretical
 characterisation
;
_journal_issue 25
_journal_name_full CrystEngComm
_journal_page_first 3476
_journal_paper_doi 10.1039/C8CE00426A
_journal_volume 20
_journal_year 2018
_chemical_formula_moiety 'C17 H20 F3 N O2 S'
_chemical_formula_sum 'C17 H20 F3 N O2 S'
_chemical_formula_weight 359.4
_space_group_IT_number 15
_space_group_name_Hall '-C 2yc'
_space_group_name_H-M_alt 'C 1 2/c 1'
_symmetry_cell_setting monoclinic
_symmetry_Int_Tables_number 15
_symmetry_space_group_name_Hall '-C 2yc'
_symmetry_space_group_name_H-M 'C 1 2/c 1'
_atom_sites_solution_hydrogens difmap
_audit_conform_dict_location ftp://ftp.iucr.org/pub/cif_core.dic
_audit_conform_dict_name cif_core.dic
_audit_conform_dict_version 2.4.3
_audit_creation_date 2017-12-09T00:25:06-00:00
_audit_creation_method 'WinGX routine CIF_UPDATE'
_audit_update_record
;
2017-12-09 deposited with the CCDC.
2018-05-11 downloaded from the CCDC.
;
_cell_angle_alpha 90
_cell_angle_beta 123.701(2)
_cell_angle_gamma 90
_cell_formula_units_Z 8
_cell_length_a 29.081(2)
_cell_length_b 6.8576(6)
_cell_length_c 19.1376(16)
_cell_measurement_reflns_used 3798
_cell_measurement_temperature 150(2)
_cell_measurement_theta_max 28.87
_cell_measurement_theta_min 2.56
_cell_volume 3175.1(4)
_computing_cell_refinement 'Bruker SAINT'
_computing_data_collection 'Bruker APEX2'
_computing_data_reduction 'Bruker SAINT'
_computing_molecular_graphics 'Bruker SHELXTL'
_computing_publication_material 'Bruker SHELXTL'
_computing_structure_refinement 'SHELXL-2016/6 (Sheldrick, 2016)'
_computing_structure_solution 'SHELXS-2016 (Sheldrick, 2015)'
_diffrn_ambient_temperature 150(2)
_diffrn_measured_fraction_theta_full 1
_diffrn_measured_fraction_theta_max 0.998
_diffrn_measurement_device_type 'Bruker APEX-II CCD'
_diffrn_measurement_method '\f and \w scans'
_diffrn_radiation_monochromator graphite
_diffrn_radiation_type MoK\a
_diffrn_radiation_wavelength 0.71073
_diffrn_reflns_av_R_equivalents 0.0507
_diffrn_reflns_av_unetI/netI 0.0424
_diffrn_reflns_Laue_measured_fraction_full 1
_diffrn_reflns_Laue_measured_fraction_max 0.998
_diffrn_reflns_limit_h_max 40
_diffrn_reflns_limit_h_min -40
_diffrn_reflns_limit_k_max 9
_diffrn_reflns_limit_k_min -9
_diffrn_reflns_limit_l_max 26
_diffrn_reflns_limit_l_min -26
_diffrn_reflns_number 21520
_diffrn_reflns_point_group_measured_fraction_full 1
_diffrn_reflns_point_group_measured_fraction_max 0.998
_diffrn_reflns_theta_full 25.242
_diffrn_reflns_theta_max 29.588
_diffrn_reflns_theta_min 2.145
_diffrn_standards_number 0
_exptl_absorpt_coefficient_mu 0.247
_exptl_absorpt_correction_T_max 0.7459
_exptl_absorpt_correction_T_min 0.6361
_exptl_absorpt_correction_type multi-scan
_exptl_absorpt_process_details 'SADABS 2014/5'
_exptl_crystal_colour colourless
_exptl_crystal_density_diffrn 1.504
_exptl_crystal_description block
_exptl_crystal_F_000 1504
_exptl_crystal_size_max 0.36
_exptl_crystal_size_mid 0.28
_exptl_crystal_size_min 0.2
_refine_diff_density_max 1.224
_refine_diff_density_min -0.409
_refine_diff_density_rms 0.113
_refine_ls_extinction_method none
_refine_ls_goodness_of_fit_ref 1.277
_refine_ls_hydrogen_treatment refall
_refine_ls_matrix_type full
_refine_ls_number_parameters 279
_refine_ls_number_reflns 4464
_refine_ls_number_restraints 0
_refine_ls_restrained_S_all 1.277
_refine_ls_R_factor_all 0.0852
_refine_ls_R_factor_gt 0.0687
_refine_ls_shift/su_max 0
_refine_ls_shift/su_mean 0
_refine_ls_structure_factor_coef Fsqd
_refine_ls_weighting_details 'w=1/[\s^2^(Fo^2^)+(0.1000P)^2^] where P=(Fo^2^+2Fc^2^)/3'
_refine_ls_weighting_scheme calc
_refine_ls_wR_factor_gt 0.1774
_refine_ls_wR_factor_ref 0.1875
_reflns_Friedel_coverage 0
_reflns_number_gt 3495
_reflns_number_total 4464
_reflns_threshold_expression 'I > 2\s(I)'
_cod_data_source_file c8ce00426a2.cif
_cod_data_source_block 7
_cod_depositor_comments 'Adding full bibliography for 7230615--7230621.cif.'
_cod_original_sg_symbol_H-M 'C 2/c'
_cod_database_code 7230619

loop_
_symmetry_equiv_pos_as_xyz
'x, y, z'
'-x, y, -z+1/2'
'x+1/2, y+1/2, z'
'-x+1/2, y+1/2, -z+1/2'
'-x, -y, -z'
'x, -y, z-1/2'
'-x+1/2, -y+1/2, -z'
'x+1/2, -y+1/2, z-1/2'

loop_
_atom_site_label
_atom_site_type_symbol
_atom_site_fract_x
_atom_site_fract_y
_atom_site_fract_z
_atom_site_U_iso_or_equiv
_atom_site_adp_type
_atom_site_occupancy
_atom_site_site_symmetry_order
_atom_site_calc_flag
_atom_site_refinement_flags_adp
N1 N 0.21265(7) 0.4496(3) 0.25842(11) 0.0197(4) Uani 1 1 d .
H1 H 0.2394(13) 0.353(5) 0.282(2) 0.055(9) Uiso 1 1 d .
S1 S 0.19542(2) 0.50516(7) 0.16553(3) 0.01582(16) Uani 1 1 d .
F1 F 0.00852(8) 0.0231(3) -0.17038(10) 0.0562(6) Uani 1 1 d .
F2 F 0.01143(7) -0.1731(2) -0.08120(11) 0.0590(6) Uani 1 1 d .
F3 F -0.04229(6) 0.0716(3) -0.12413(11) 0.0472(5) Uani 1 1 d .
O2 O 0.17781(7) 0.7052(2) 0.14792(10) 0.0268(4) Uani 1 1 d .
O1 O 0.24127(7) 0.4493(3) 0.16111(10) 0.0283(4) Uani 1 1 d .
C1 C 0.13806(8) 0.3615(3) 0.09121(12) 0.0185(4) Uani 1 1 d .
C2 C 0.14624(9) 0.1628(3) 0.08861(13) 0.0205(4) Uani 1 1 d .
H2 H 0.1790(11) 0.096(4) 0.1238(17) 0.0317(17) Uiso 1 1 d U
C3 C 0.10361(9) 0.0487(3) 0.02668(13) 0.0210(4) Uani 1 1 d .
H3 H 0.1077(11) -0.076(4) 0.0248(17) 0.0317(17) Uiso 1 1 d U
C4 C 0.05305(8) 0.1361(3) -0.03184(12) 0.0207(4) Uani 1 1 d .
C5 C 0.04456(9) 0.3335(3) -0.02779(14) 0.0235(5) Uani 1 1 d .
H4 H 0.0112(11) 0.407(4) -0.0695(17) 0.0317(17) Uiso 1 1 d U
C6 C 0.08742(9) 0.4482(3) 0.03404(14) 0.0221(4) Uani 1 1 d .
H5 H 0.0838(10) 0.598(4) 0.0339(16) 0.0317(17) Uiso 1 1 d U
C7 C 0.17938(8) 0.4645(3) 0.29600(13) 0.0189(4) Uani 1 1 d .
C8 C 0.14406(10) 0.2811(4) 0.27645(15) 0.0270(5) Uani 1 1 d .
H6 H 0.1686(10) 0.156(4) 0.2968(16) 0.0317(17) Uiso 1 1 d U
H7 H 0.1149(11) 0.272(4) 0.2131(17) 0.0317(17) Uiso 1 1 d U
C9 C 0.11414(11) 0.2924(4) 0.32211(16) 0.0329(6) Uani 1 1 d .
H8 H 0.0931(11) 0.173(4) 0.3122(16) 0.0317(17) Uiso 1 1 d U
C10 C 0.15677(11) 0.3053(4) 0.41687(16) 0.0331(6) Uani 1 1 d .
H9 H 0.1800(11) 0.193(4) 0.4346(17) 0.0317(17) Uiso 1 1 d U
H10 H 0.1393(11) 0.309(4) 0.4475(17) 0.0317(17) Uiso 1 1 d U
C11 C 0.19265(10) 0.4872(4) 0.43725(15) 0.0283(5) Uani 1 1 d .
H11 H 0.2212(12) 0.489(4) 0.4981(19) 0.0317(17) Uiso 1 1 d U
C12 C 0.22238(9) 0.4758(4) 0.39148(13) 0.0234(5) Uani 1 1 d .
H12 H 0.2446(11) 0.584(4) 0.4023(17) 0.0317(17) Uiso 1 1 d U
H13 H 0.2474(11) 0.350(4) 0.4112(17) 0.0317(17) Uiso 1 1 d U
C13 C 0.14333(10) 0.6453(4) 0.26704(15) 0.0266(5) Uani 1 1 d .
H14 H 0.1596(11) 0.757(4) 0.2705(17) 0.0317(17) Uiso 1 1 d U
H15 H 0.1174(11) 0.629(4) 0.2079(17) 0.0317(17) Uiso 1 1 d U
C14 C 0.11392(11) 0.6574(4) 0.31326(16) 0.0346(6) Uani 1 1 d .
H16 H 0.0927(11) 0.780(4) 0.2986(16) 0.0317(17) Uiso 1 1 d U
C15 C 0.15667(11) 0.6692(4) 0.40806(16) 0.0339(6) Uani 1 1 d .
H17 H 0.1789(11) 0.796(4) 0.4189(18) 0.0317(17) Uiso 1 1 d U
H18 H 0.1392(11) 0.687(4) 0.4382(17) 0.0317(17) Uiso 1 1 d U
C16 C 0.07785(11) 0.4752(5) 0.29347(18) 0.0391(7) Uani 1 1 d .
H19 H 0.0490(12) 0.464(4) 0.2349(19) 0.0317(17) Uiso 1 1 d U
H20 H 0.0611(12) 0.482(3) 0.3232(18) 0.0317(17) Uiso 1 1 d U
C17 C 0.00810(10) 0.0147(3) -0.10180(15) 0.0252(5) Uani 1 1 d .

loop_
_atom_site_aniso_label
_atom_site_aniso_U_11
_atom_site_aniso_U_22
_atom_site_aniso_U_33
_atom_site_aniso_U_23
_atom_site_aniso_U_13
_atom_site_aniso_U_12
N1 0.0177(8) 0.0259(9) 0.0150(8) 0.0027(7) 0.0087(7) 0.0028(7)
S1 0.0173(3) 0.0170(3) 0.0124(3) -0.00009(17) 0.0077(2) -0.00234(17)
F1 0.0524(11) 0.0913(16) 0.0255(9) -0.0218(8) 0.0220(8) -0.0297(10)
F2 0.0473(10) 0.0274(9) 0.0514(11) -0.0008(8) -0.0043(8) -0.0098(7)
F3 0.0204(7) 0.0538(11) 0.0501(10) -0.0073(8) 0.0088(7) -0.0050(7)
O2 0.0340(9) 0.0192(8) 0.0228(8) 0.0025(6) 0.0131(7) -0.0017(7)
O1 0.0214(8) 0.0425(10) 0.0237(8) -0.0013(7) 0.0143(7) -0.0038(7)
C1 0.0203(9) 0.0214(10) 0.0142(9) 0.0009(8) 0.0097(8) 0.0005(8)
C2 0.0187(9) 0.0220(10) 0.0189(10) 0.0027(8) 0.0092(8) 0.0037(8)
C3 0.0219(10) 0.0208(10) 0.0183(10) 0.0000(8) 0.0099(9) 0.0011(8)
C4 0.0207(10) 0.0231(10) 0.0158(9) 0.0019(8) 0.0085(8) -0.0014(8)
C5 0.0183(10) 0.0244(11) 0.0232(10) 0.0056(9) 0.0087(9) 0.0045(8)
C6 0.0228(10) 0.0204(10) 0.0216(10) 0.0020(8) 0.0113(9) 0.0024(8)
C7 0.0154(9) 0.0270(11) 0.0134(9) -0.0012(8) 0.0075(8) -0.0014(8)
C8 0.0274(12) 0.0323(13) 0.0248(11) -0.0053(9) 0.0166(10) -0.0065(9)
C9 0.0295(12) 0.0455(16) 0.0292(12) -0.0055(11) 0.0197(11) -0.0118(11)
C10 0.0361(14) 0.0427(15) 0.0288(12) 0.0065(11) 0.0233(11) 0.0009(11)
C11 0.0260(12) 0.0455(15) 0.0131(10) -0.0010(9) 0.0105(9) 0.0000(10)
C12 0.0182(10) 0.0367(13) 0.0136(10) -0.0004(8) 0.0079(8) 0.0001(9)
C13 0.0260(11) 0.0321(13) 0.0237(11) 0.0064(10) 0.0150(10) 0.0086(10)
C14 0.0330(13) 0.0471(16) 0.0310(13) 0.0066(12) 0.0223(11) 0.0156(12)
C15 0.0383(14) 0.0432(15) 0.0300(13) -0.0044(11) 0.0249(12) 0.0020(12)
C16 0.0190(12) 0.073(2) 0.0280(13) 0.0015(12) 0.0146(11) 0.0015(12)
C17 0.0214(11) 0.0273(12) 0.0195(11) 0.0016(8) 0.0067(9) -0.0013(8)

loop_
_atom_type_symbol
_atom_type_description
_atom_type_scat_dispersion_real
_atom_type_scat_dispersion_imag
_atom_type_scat_source
C C 0.0033 0.0016 'International Tables Vol C Tables 4.2.6.8 and 6.1.1.4'
H H 0 0 'International Tables Vol C Tables 4.2.6.8 and 6.1.1.4'
N N 0.0061 0.0033 'International Tables Vol C Tables 4.2.6.8 and 6.1.1.4'
O O 0.0106 0.006 'International Tables Vol C Tables 4.2.6.8 and 6.1.1.4'
F F 0.0171 0.0103 'International Tables Vol C Tables 4.2.6.8 and 6.1.1.4'
S S 0.1246 0.1234 'International Tables Vol C Tables 4.2.6.8 and 6.1.1.4'

loop_
_geom_angle_atom_site_label_1
_geom_angle_atom_site_label_2
_geom_angle_atom_site_label_3
_geom_angle
C7 N1 S1 129.03(14)
C7 N1 H1 114(2)
S1 N1 H1 112(2)
O1 S1 O2 117.57(10)
O1 S1 N1 105.86(10)
O2 S1 N1 109.78(10)
O1 S1 C1 107.21(10)
O2 S1 C1 106.75(10)
N1 S1 C1 109.50(10)
C2 C1 C6 121.3(2)
C2 C1 S1 118.07(15)
C6 C1 S1 120.54(17)
C3 C2 C1 119.66(19)
C3 C2 H2 114.2(18)
C1 C2 H2 126.1(18)
C2 C3 C4 119.1(2)
C2 C3 H3 120.9(18)
C4 C3 H3 119.9(18)
C5 C4 C3 121.1(2)
C5 C4 C17 119.87(19)
C3 C4 C17 119.0(2)
C4 C5 C6 119.8(2)
C4 C5 H4 125.3(16)
C6 C5 H4 114.6(16)
C1 C6 C5 119.1(2)
C1 C6 H5 119.3(14)
C5 C6 H5 121.2(14)
N1 C7 C13 112.38(18)
N1 C7 C8 110.57(17)
C13 C7 C8 110.35(19)
N1 C7 C12 104.95(17)
C13 C7 C12 109.52(18)
C8 C7 C12 108.90(18)
C7 C8 C9 109.49(19)
C7 C8 H6 110.8(14)
C9 C8 H6 108.4(14)
C7 C8 H7 109.9(15)
C9 C8 H7 108.5(15)
H6 C8 H7 110(2)
C10 C9 C16 108.7(2)
C10 C9 C8 109.5(2)
C16 C9 C8 109.4(2)
C10 C9 H8 106.7(16)
C16 C9 H8 112.6(16)
C8 C9 H8 109.8(16)
C9 C10 C11 109.8(2)
C9 C10 H9 109.0(17)
C11 C10 H9 108.5(16)
C9 C10 H10 111.6(16)
C11 C10 H10 109.6(16)
H9 C10 H10 108(2)
C15 C11 C10 110.0(2)
C15 C11 C12 108.8(2)
C10 C11 C12 109.4(2)
C15 C11 H11 112.4(15)
C10 C11 H11 108.6(15)
C12 C11 H11 107.5(17)
C11 C12 C7 109.61(18)
C11 C12 H12 111.9(18)
C7 C12 H12 108.2(17)
C11 C12 H13 109.4(15)
C7 C12 H13 109.1(15)
H12 C12 H13 109(2)
C7 C13 C14 109.08(19)
C7 C13 H14 116.6(18)
C14 C13 H14 110.9(18)
C7 C13 H15 105.7(17)
C14 C13 H15 111.3(16)
H14 C13 H15 103(2)
C15 C14 C13 109.9(2)
C15 C14 C16 109.2(2)
C13 C14 C16 109.6(2)
C15 C14 H16 105.1(15)
C13 C14 H16 109.9(16)
C16 C14 H16 113.0(16)
C11 C15 C14 109.4(2)
C11 C15 H17 113.0(15)
C14 C15 H17 106.8(16)
C11 C15 H18 111.7(17)
C14 C15 H18 111.4(16)
H17 C15 H18 104(2)
C9 C16 C14 109.7(2)
C9 C16 H19 109.6(16)
C14 C16 H19 112.8(16)
C9 C16 H20 108.1(16)
C14 C16 H20 109.1(16)
H19 C16 H20 107(2)
F1 C17 F2 107.3(2)
F1 C17 F3 106.4(2)
F2 C17 F3 105.2(2)
F1 C17 C4 112.3(2)
F2 C17 C4 112.80(19)
F3 C17 C4 112.4(2)

loop_
_geom_bond_atom_site_label_1
_geom_bond_atom_site_label_2
_geom_bond_distance
N1 C7 1.495(3)
N1 S1 1.6025(18)
N1 H1 0.93(3)
S1 O1 1.4343(17)
S1 O2 1.4376(16)
S1 C1 1.773(2)
F1 C17 1.320(3)
F2 C17 1.335(3)
F3 C17 1.337(3)
C1 C2 1.388(3)
C1 C6 1.390(3)
C2 C3 1.387(3)
C2 H2 0.93(3)
C3 C4 1.396(3)
C3 H3 0.86(3)
C4 C5 1.386(3)
C4 C17 1.501(3)
C5 C6 1.391(3)
C5 H4 0.99(3)
C6 H5 1.03(3)
C7 C13 1.516(3)
C7 C8 1.533(3)
C7 C12 1.540(3)
C8 C9 1.539(3)
C8 H6 1.04(3)
C8 H7 1.03(3)
C9 C10 1.529(4)
C9 C16 1.531(4)
C9 H8 0.98(3)
C10 C11 1.532(4)
C10 H9 0.95(3)
C10 H10 0.97(3)
C11 C15 1.522(4)
C11 C12 1.536(3)
C11 H11 0.99(3)
C12 H12 0.93(3)
C12 H13 1.05(3)
C13 C14 1.536(3)
C13 H14 0.89(3)
C13 H15 0.96(3)
C14 C15 1.530(4)
C14 C16 1.537(4)
C14 H16 0.99(3)
C15 H17 1.03(3)
C15 H18 0.97(3)
C16 H19 0.96(3)
C16 H20 0.93(3)

loop_
_geom_hbond_atom_site_label_D
_geom_hbond_atom_site_label_H
_geom_hbond_atom_site_label_A
_geom_hbond_distance_DH
_geom_hbond_distance_HA
_geom_hbond_distance_DA
_geom_hbond_angle_DHA
_geom_hbond_site_symmetry_A
N1 H1 S1 0.93(3) 2.86(4) 3.773(2) 169(3) 4_545
N1 H1 O2 0.93(3) 2.25(3) 3.136(2) 161(3) 4_545
C6 H5 F2 1.03(3) 2.57(3) 3.329(3) 130.1(19) 1_565

loop_
_geom_torsion_atom_site_label_1
_geom_torsion_atom_site_label_2
_geom_torsion_atom_site_label_3
_geom_torsion_atom_site_label_4
_geom_torsion
C7 N1 S1 O1 -175.99(18)
C7 N1 S1 O2 56.2(2)
C7 N1 S1 C1 -60.7(2)
O1 S1 C1 C2 45.91(19)
O2 S1 C1 C2 172.73(16)
N1 S1 C1 C2 -68.49(18)
O1 S1 C1 C6 -130.23(18)
O2 S1 C1 C6 -3.4(2)
N1 S1 C1 C6 115.37(18)
C6 C1 C2 C3 1.6(3)
S1 C1 C2 C3 -174.54(16)
C1 C2 C3 C4 -0.3(3)
C2 C3 C4 C5 -1.4(3)
C2 C3 C4 C17 176.4(2)
C3 C4 C5 C6 1.8(3)
C17 C4 C5 C6 -176.0(2)
C2 C1 C6 C5 -1.2(3)
S1 C1 C6 C5 174.80(16)
C4 C5 C6 C1 -0.5(3)
S1 N1 C7 C13 -37.9(3)
S1 N1 C7 C8 85.9(2)
S1 N1 C7 C12 -156.81(17)
N1 C7 C8 C9 175.15(18)
C13 C7 C8 C9 -59.9(2)
C12 C7 C8 C9 60.3(2)
C7 C8 C9 C10 -60.2(3)
C7 C8 C9 C16 58.9(3)
C16 C9 C10 C11 -59.8(3)
C8 C9 C10 C11 59.7(3)
C9 C10 C11 C15 59.9(3)
C9 C10 C11 C12 -59.6(3)
C15 C11 C12 C7 -60.3(3)
C10 C11 C12 C7 60.0(3)
N1 C7 C12 C11 -178.78(18)
C13 C7 C12 C11 60.4(2)
C8 C7 C12 C11 -60.4(2)
N1 C7 C13 C14 -175.87(19)
C8 C7 C13 C14 60.2(2)
C12 C7 C13 C14 -59.7(2)
C7 C13 C14 C15 60.1(3)
C7 C13 C14 C16 -60.0(3)
C10 C11 C15 C14 -59.5(3)
C12 C11 C15 C14 60.3(3)
C13 C14 C15 C11 -60.6(3)
C16 C14 C15 C11 59.7(3)
C10 C9 C16 C14 60.4(3)
C8 C9 C16 C14 -59.2(3)
C15 C14 C16 C9 -60.5(3)
C13 C14 C16 C9 59.9(3)
C5 C4 C17 F1 84.6(3)
C3 C4 C17 F1 -93.3(3)
C5 C4 C17 F2 -154.1(2)
C3 C4 C17 F2 28.1(3)
C5 C4 C17 F3 -35.3(3)
C3 C4 C17 F3 146.8(2)
